data_7029676
loop_
_publ_author_name
'Kall\"ane, Sabrina I'
'Braun, Thomas'
'Braun, Beatrice'
'Mebs, Stefan'

_publ_section_title
;
 Versatile reactivity of a rhodium(i) boryl complex towards ketones and
 imines.
;
_journal_issue 18
_journal_name_full 'Dalton transactions (Cambridge, England : 2003)'
_journal_page_first 6786
_journal_page_last 6801
_journal_paper_doi 10.1039/c4dt00080c
_journal_volume 43
_journal_year 2014
_chemical_formula_moiety 'C31 H50 B O3 P2 Rh'
_chemical_formula_sum 'C31 H50 B O3 P2 Rh'
_chemical_formula_weight 646.37
_chemical_name_systematic
; 
 ? 
;
_space_group_IT_number 33
_symmetry_cell_setting orthorhombic
_symmetry_Int_Tables_number 33
_symmetry_space_group_name_Hall 'P 2c -2n'
_symmetry_space_group_name_H-M 'P n a 21'
_atom_sites_solution_hydrogens geom
_atom_sites_solution_primary direct
_atom_sites_solution_secondary difmap
_audit_creation_method SHELXL-97
_cell_angle_alpha 90.00
_cell_angle_beta 90.00
_cell_angle_gamma 90.00
_cell_formula_units_Z 4
_cell_length_a 24.5391(5)
_cell_length_b 10.0402(2)
_cell_length_c 13.0353(3)
_cell_measurement_reflns_used 27931
_cell_measurement_temperature 100(2)
_cell_measurement_theta_max 28.31
_cell_measurement_theta_min 2.19
_cell_volume 3211.60(12)
_computing_cell_refinement 'STOE X-AREA'
_computing_data_collection 'STOE X-AREA'
_computing_data_reduction 'STOE X-RED'
_computing_structure_refinement 'SHELXL-97 (Sheldrick, 1997)'
_computing_structure_solution SIR97
_diffrn_ambient_temperature 100(2)
_diffrn_detector 'image plate (34 cm diameter)'
_diffrn_detector_area_resol_mean 6.67
_diffrn_detector_type STOE
_diffrn_measured_fraction_theta_full 0.995
_diffrn_measured_fraction_theta_max 0.995
_diffrn_measurement_details ' 196 frames, detector distance = 110 mm'
_diffrn_measurement_device '2-circle goniometer'
_diffrn_measurement_device_type 'STOE IPDS 2T'
_diffrn_measurement_method 'rotation method'
_diffrn_radiation_collimation '0.5 mm diameter, monocapillary'
_diffrn_radiation_monochromator 'plane graphite'
_diffrn_radiation_polarisn_norm 0
_diffrn_radiation_type 'Mo K\a'
_diffrn_radiation_wavelength 0.71073
_diffrn_reflns_av_R_equivalents 0.0681
_diffrn_reflns_av_unetI/netI 0.0773
_diffrn_reflns_limit_h_max 32
_diffrn_reflns_limit_h_min -32
_diffrn_reflns_limit_k_max 12
_diffrn_reflns_limit_k_min -13
_diffrn_reflns_limit_l_max 17
_diffrn_reflns_limit_l_min -17
_diffrn_reflns_number 29371
_diffrn_reflns_theta_full 28.32
_diffrn_reflns_theta_max 28.32
_diffrn_reflns_theta_min 2.03
_diffrn_source 'sealed X-ray tube, 12 x 0.4 mm long-fine focus'
_diffrn_source_current 45
_diffrn_source_power 2.25
_diffrn_source_voltage 50
_exptl_absorpt_coefficient_mu 0.660
_exptl_absorpt_correction_T_max 0.9476
_exptl_absorpt_correction_T_min 0.8315
_exptl_absorpt_correction_type numerical
_exptl_absorpt_process_details 'STOE X-RED'
_exptl_crystal_colour red
_exptl_crystal_density_diffrn 1.337
_exptl_crystal_density_method 'not measured'
_exptl_crystal_description block
_exptl_crystal_F_000 1360
_exptl_crystal_size_max 0.26
_exptl_crystal_size_mid 0.13
_exptl_crystal_size_min 0.11
_refine_diff_density_max 0.564
_refine_diff_density_min -0.843
_refine_diff_density_rms 0.063
_refine_ls_abs_structure_details 'Flack H D (1983), Acta Cryst. A39, 876-881'
_refine_ls_abs_structure_Flack 0.01(2)
_refine_ls_extinction_coef 0.0027(2)
_refine_ls_extinction_expression Fc^*^=kFc[1+0.001xFc^2^\l^3^/sin(2\q)]^-1/4^
_refine_ls_extinction_method SHELXL
_refine_ls_goodness_of_fit_ref 0.836
_refine_ls_hydrogen_treatment constr
_refine_ls_matrix_type full
_refine_ls_number_parameters 393
_refine_ls_number_reflns 7952
_refine_ls_number_restraints 10
_refine_ls_restrained_S_all 0.836
_refine_ls_R_factor_all 0.0424
_refine_ls_R_factor_gt 0.0307
_refine_ls_shift/su_max 0.001
_refine_ls_shift/su_mean 0.000
_refine_ls_structure_factor_coef Fsqd
_refine_ls_weighting_details 'calc w=1/[\s^2^(Fo^2^)+(0.0311P)^2^+0.0000P] where P=(Fo^2^+2Fc^2^)/3'
_refine_ls_weighting_scheme calc
_refine_ls_wR_factor_gt 0.0611
_refine_ls_wR_factor_ref 0.0630
_reflns_d_resolution_high 0.749
_reflns_d_resolution_low 10.040
_reflns_limit_h_max 32
_reflns_limit_h_min 0
_reflns_limit_k_max 13
_reflns_limit_k_min 0
_reflns_limit_l_max 17
_reflns_limit_l_min -17
_reflns_number_gt 6246
_reflns_number_total 7952
_reflns_threshold_expression >2sigma(I)
_cod_data_source_file c4dt00080c1.cif
_cod_data_source_block complex6_sk234
_cod_database_code 7029676

loop_
_symmetry_equiv_pos_as_xyz
'x, y, z'
'-x, -y, z+1/2'
'-x+1/2, y+1/2, z+1/2'
'x+1/2, -y+1/2, z'

loop_
_atom_site_label
_atom_site_type_symbol
_atom_site_fract_x
_atom_site_fract_y
_atom_site_fract_z
_atom_site_U_iso_or_equiv
_atom_site_adp_type
_atom_site_occupancy
_atom_site_symmetry_multiplicity
_atom_site_calc_flag
_atom_site_refinement_flags
_atom_site_disorder_assembly
_atom_site_disorder_group
Rh1 Rh 0.321858(9) 0.548951(19) 0.301013(19) 0.01661(5) Uani 1 1 d . A .
P1 P 0.27368(4) 0.38061(8) 0.37134(6) 0.01828(17) Uani 1 1 d . . .
P2 P 0.38401(4) 0.56645(8) 0.42233(8) 0.0275(2) Uani 1 1 d U . .
O1 O 0.39032(10) 0.8099(2) 0.24126(17) 0.0223(5) Uani 1 1 d . A .
O2 O 0.41157(10) 0.9041(2) 0.07424(18) 0.0223(5) Uani 1 1 d . . .
O3 O 0.47155(11) 0.9247(2) 0.2075(2) 0.0314(6) Uani 1 1 d . . .
B1 B 0.42287(16) 0.8769(3) 0.1731(3) 0.0197(7) Uani 1 1 d . . .
C1 C 0.34970(13) 0.7223(3) 0.2096(2) 0.0160(6) Uani 1 1 d . . .
C2 C 0.29264(14) 0.7478(3) 0.2225(2) 0.0182(6) Uani 1 1 d . A .
C3 C 0.26387(13) 0.6402(3) 0.1748(2) 0.0167(6) Uani 1 1 d . . .
C4 C 0.30442(13) 0.5568(3) 0.1227(2) 0.0180(6) Uani 1 1 d . A .
C5 C 0.35707(14) 0.6131(3) 0.1404(2) 0.0185(6) Uani 1 1 d . A .
C6 C 0.26294(15) 0.8520(3) 0.2698(3) 0.0255(8) Uani 1 1 d . . .
H6 H 0.2815 0.9229 0.3031 0.031 Uiso 1 1 calc R A .
C7 C 0.20772(16) 0.8497(3) 0.2671(3) 0.0284(8) Uani 1 1 d . A .
H7 H 0.1879 0.9208 0.2973 0.034 Uiso 1 1 calc R . .
C8 C 0.17902(16) 0.7437(3) 0.2201(3) 0.0265(7) Uani 1 1 d . . .
H8 H 0.1403 0.7440 0.2203 0.032 Uiso 1 1 calc R A .
C9 C 0.20646(15) 0.6406(3) 0.1743(3) 0.0216(7) Uani 1 1 d . A .
H9 H 0.1869 0.5701 0.1425 0.026 Uiso 1 1 calc R . .
C10 C 0.40308(14) 0.5592(3) 0.0923(2) 0.0243(7) Uani 1 1 d . . .
H10 H 0.4381 0.5968 0.1035 0.029 Uiso 1 1 calc R A .
C11 C 0.39679(16) 0.4512(4) 0.0289(3) 0.0281(8) Uani 1 1 d . A .
H11 H 0.4277 0.4151 -0.0051 0.034 Uiso 1 1 calc R . .
C12 C 0.34525(15) 0.3929(3) 0.0135(3) 0.0267(7) Uani 1 1 d . . .
H12 H 0.3421 0.3170 -0.0297 0.032 Uiso 1 1 calc R A .
C13 C 0.29958(14) 0.4434(3) 0.0592(2) 0.0221(6) Uani 1 1 d . A .
H13 H 0.2651 0.4027 0.0484 0.027 Uiso 1 1 calc R . .
C14 C 0.46157(15) 0.9591(4) 0.0304(3) 0.0257(7) Uani 1 1 d . . .
C15 C 0.49258(16) 1.0093(4) 0.1264(3) 0.0292(8) Uani 1 1 d . . .
C16 C 0.4462(2) 1.0661(4) -0.0461(3) 0.0363(10) Uani 1 1 d . . .
H16A H 0.4257 1.0261 -0.1027 0.054 Uiso 1 1 calc R . .
H16B H 0.4794 1.1079 -0.0730 0.054 Uiso 1 1 calc R . .
H16C H 0.4237 1.1336 -0.0121 0.054 Uiso 1 1 calc R . .
C17 C 0.4889(2) 0.8447(4) -0.0260(3) 0.0423(11) Uani 1 1 d . . .
H17A H 0.5008 0.7774 0.0236 0.063 Uiso 1 1 calc R . .
H17B H 0.5206 0.8783 -0.0638 0.063 Uiso 1 1 calc R . .
H17C H 0.4630 0.8047 -0.0742 0.063 Uiso 1 1 calc R . .
C18 C 0.4787(2) 1.1514(4) 0.1551(3) 0.0400(10) Uani 1 1 d . . .
H18A H 0.4391 1.1613 0.1596 0.060 Uiso 1 1 calc R . .
H18B H 0.4930 1.2121 0.1026 0.060 Uiso 1 1 calc R . .
H18C H 0.4952 1.1729 0.2216 0.060 Uiso 1 1 calc R . .
C19 C 0.55392(18) 0.9901(5) 0.1201(4) 0.0483(13) Uani 1 1 d . . .
H19A H 0.5711 1.0286 0.1811 0.072 Uiso 1 1 calc R . .
H19B H 0.5679 1.0347 0.0586 0.072 Uiso 1 1 calc R . .
H19C H 0.5623 0.8948 0.1164 0.072 Uiso 1 1 calc R . .
C20 C 0.24021(15) 0.4165(3) 0.4941(3) 0.0241(7) Uani 1 1 d . . .
H20A H 0.2163 0.3410 0.5129 0.029 Uiso 1 1 calc R . .
H20B H 0.2682 0.4261 0.5483 0.029 Uiso 1 1 calc R . .
C21 C 0.20634(17) 0.5439(4) 0.4883(4) 0.0444(10) Uani 1 1 d . . .
H21A H 0.2290 0.6169 0.4625 0.067 Uiso 1 1 calc R . .
H21B H 0.1928 0.5665 0.5569 0.067 Uiso 1 1 calc R . .
H21C H 0.1754 0.5302 0.4419 0.067 Uiso 1 1 calc R . .
C22 C 0.21574(15) 0.3293(3) 0.2900(4) 0.0353(9) Uani 1 1 d . . .
H22A H 0.1968 0.4109 0.2666 0.042 Uiso 1 1 calc R . .
H22B H 0.2307 0.2849 0.2283 0.042 Uiso 1 1 calc R . .
C23 C 0.17300(18) 0.2363(4) 0.3375(3) 0.0376(9) Uani 1 1 d . . .
H23A H 0.1909 0.1553 0.3625 0.056 Uiso 1 1 calc R . .
H23B H 0.1458 0.2127 0.2855 0.056 Uiso 1 1 calc R . .
H23C H 0.1550 0.2816 0.3948 0.056 Uiso 1 1 calc R . .
C24 C 0.30648(15) 0.2180(3) 0.3962(3) 0.0256(7) Uani 1 1 d U . .
H24A H 0.3271 0.2233 0.4613 0.031 Uiso 1 1 calc R . .
H24B H 0.2779 0.1493 0.4045 0.031 Uiso 1 1 calc R . .
C25 C 0.34468(17) 0.1762(3) 0.3111(5) 0.0479(12) Uani 1 1 d U . .
H25A H 0.3242 0.1682 0.2468 0.072 Uiso 1 1 calc R . .
H25B H 0.3611 0.0900 0.3282 0.072 Uiso 1 1 calc R . .
H25C H 0.3734 0.2431 0.3031 0.072 Uiso 1 1 calc R . .
C26 C 0.39389(15) 0.4392(4) 0.5220(3) 0.0275(8) Uani 1 1 d . A .
H26A H 0.3580 0.4209 0.5537 0.033 Uiso 1 1 calc R . .
H26B H 0.4059 0.3562 0.4878 0.033 Uiso 1 1 calc R . .
C27 C 0.43408(16) 0.4697(4) 0.6076(3) 0.0356(9) Uani 1 1 d . . .
H27A H 0.4692 0.4958 0.5779 0.053 Uiso 1 1 calc R A .
H27B H 0.4390 0.3903 0.6504 0.053 Uiso 1 1 calc R . .
H27C H 0.4199 0.5428 0.6498 0.053 Uiso 1 1 calc R . .
C28 C 0.3869(2) 0.7263(5) 0.4820(4) 0.0236(13) Uani 0.681(8) 1 d P A 1
H28A H 0.4182 0.7300 0.5298 0.028 Uiso 0.681(8) 1 calc PR A 1
H28B H 0.3919 0.7961 0.4292 0.028 Uiso 0.681(8) 1 calc PR A 1
C29 C 0.3342(3) 0.7507(7) 0.5404(5) 0.0396(18) Uani 0.681(8) 1 d P A 1
H29A H 0.3034 0.7477 0.4926 0.059 Uiso 0.681(8) 1 calc PR A 1
H29B H 0.3356 0.8384 0.5732 0.059 Uiso 0.681(8) 1 calc PR A 1
H29C H 0.3296 0.6817 0.5929 0.059 Uiso 0.681(8) 1 calc PR A 1
C282 C 0.3604(6) 0.6983(13) 0.5359(10) 0.032(2) Uani 0.319(8) 1 d PU A 2
H28C H 0.3299 0.6598 0.5758 0.039 Uiso 0.319(8) 1 calc PR A 2
H28D H 0.3912 0.7145 0.5833 0.039 Uiso 0.319(8) 1 calc PR A 2
C292 C 0.3429(5) 0.8265(10) 0.4884(8) 0.020(2) Uani 0.319(8) 1 d P A 2
H29D H 0.3694 0.8531 0.4361 0.030 Uiso 0.319(8) 1 calc PR A 2
H29E H 0.3408 0.8955 0.5414 0.030 Uiso 0.319(8) 1 calc PR A 2
H29F H 0.3070 0.8150 0.4566 0.030 Uiso 0.319(8) 1 calc PR A 2
C30 C 0.4563(3) 0.5685(8) 0.3647(5) 0.0272(12) Uani 0.681(8) 1 d PU A 1
H30A H 0.4585 0.6409 0.3133 0.033 Uiso 0.681(8) 1 calc PR A 1
H30B H 0.4827 0.5891 0.4199 0.033 Uiso 0.681(8) 1 calc PR A 1
C31 C 0.4730(2) 0.4378(7) 0.3136(7) 0.0351(16) Uani 0.681(8) 1 d P A 1
H31A H 0.4706 0.3652 0.3636 0.053 Uiso 0.681(8) 1 calc PR A 1
H31B H 0.5105 0.4450 0.2885 0.053 Uiso 0.681(8) 1 calc PR A 1
H31C H 0.4485 0.4194 0.2559 0.053 Uiso 0.681(8) 1 calc PR A 1
C302 C 0.4468(5) 0.6191(13) 0.4025(9) 0.019(3) Uani 0.319(8) 1 d P A 2
H30C H 0.4463 0.7025 0.3620 0.023 Uiso 0.319(8) 1 calc PR A 2
H30D H 0.4650 0.6371 0.4688 0.023 Uiso 0.319(8) 1 calc PR A 2
C312 C 0.4767(7) 0.5136(15) 0.3456(11) 0.035(4) Uani 0.319(8) 1 d P A 2
H31D H 0.4832 0.4376 0.3911 0.053 Uiso 0.319(8) 1 calc PR A 2
H31E H 0.5116 0.5489 0.3214 0.053 Uiso 0.319(8) 1 calc PR A 2
H31F H 0.4549 0.4846 0.2867 0.053 Uiso 0.319(8) 1 calc PR A 2

loop_
_atom_site_aniso_label
_atom_site_aniso_U_11
_atom_site_aniso_U_22
_atom_site_aniso_U_33
_atom_site_aniso_U_23
_atom_site_aniso_U_13
_atom_site_aniso_U_12
Rh1 0.01677(9) 0.01415(8) 0.01890(9) 0.00239(16) -0.00270(16) -0.00452(10)
P1 0.0193(4) 0.0154(3) 0.0201(4) 0.0039(3) -0.0019(3) -0.0055(3)
P2 0.0270(5) 0.0170(4) 0.0386(5) 0.0004(4) -0.0163(4) -0.0029(4)
O1 0.0244(13) 0.0202(10) 0.0224(12) 0.0019(9) -0.0012(10) -0.0106(10)
O2 0.0235(13) 0.0195(10) 0.0240(11) 0.0040(9) 0.0015(10) -0.0034(9)
O3 0.0261(14) 0.0349(14) 0.0332(13) 0.0149(11) -0.0045(11) -0.0162(11)
B1 0.0214(19) 0.0150(15) 0.0228(18) 0.0028(14) 0.0016(15) -0.0039(14)
C1 0.0153(16) 0.0154(13) 0.0172(14) 0.0039(12) -0.0029(12) -0.0102(12)
C2 0.0245(18) 0.0139(13) 0.0161(15) 0.0014(12) 0.0021(13) -0.0059(13)
C3 0.0164(15) 0.0150(13) 0.0186(14) 0.0044(12) -0.0041(12) -0.0017(12)
C4 0.0183(15) 0.0149(13) 0.0206(14) -0.0004(13) 0.0030(11) -0.0031(13)
C5 0.0234(18) 0.0164(14) 0.0157(15) 0.0018(12) -0.0022(13) -0.0033(13)
C6 0.032(2) 0.0180(13) 0.0268(18) -0.0023(12) 0.0017(13) -0.0018(14)
C7 0.033(2) 0.0222(15) 0.0301(18) 0.0011(13) 0.0097(14) 0.0071(15)
C8 0.0200(16) 0.0283(15) 0.0313(16) 0.0044(13) 0.0029(16) 0.0019(16)
C9 0.0243(18) 0.0195(14) 0.0210(15) 0.0025(13) -0.0041(14) -0.0033(13)
C10 0.0225(17) 0.0220(15) 0.0283(17) 0.0020(15) 0.0003(13) -0.0018(15)
C11 0.0277(19) 0.0235(15) 0.0330(19) -0.0036(17) 0.0092(16) 0.0004(17)
C12 0.0302(19) 0.0173(14) 0.0325(19) -0.0048(14) 0.0029(16) -0.0011(14)
C13 0.0246(16) 0.0187(14) 0.0231(15) -0.0042(14) 0.0004(13) -0.0037(14)
C14 0.0225(18) 0.0226(15) 0.0320(18) 0.0083(16) 0.0111(14) 0.0008(15)
C15 0.0249(19) 0.0242(16) 0.038(2) 0.0121(15) 0.0049(16) -0.0066(14)
C16 0.044(3) 0.028(2) 0.037(2) 0.0104(17) 0.0066(18) -0.0002(19)
C17 0.043(3) 0.032(2) 0.052(3) 0.0009(19) 0.021(2) 0.0008(19)
C18 0.049(3) 0.0245(18) 0.046(2) -0.0008(17) 0.013(2) -0.0170(19)
C19 0.026(2) 0.041(2) 0.078(4) 0.020(2) -0.002(2) -0.010(2)
C20 0.0223(18) 0.0201(16) 0.0298(18) 0.0011(13) 0.0025(14) -0.0019(13)
C21 0.035(2) 0.0252(17) 0.073(3) 0.005(2) 0.024(2) 0.0040(19)
C22 0.0354(19) 0.0395(17) 0.031(2) 0.012(2) -0.009(2) -0.0180(15)
C23 0.032(2) 0.0306(17) 0.051(2) 0.0068(14) -0.0074(18) -0.0156(17)
C24 0.031(2) 0.0136(13) 0.0320(18) 0.0007(12) -0.0006(14) -0.0023(13)
C25 0.053(2) 0.0220(14) 0.069(3) -0.013(2) 0.022(3) -0.0061(14)
C26 0.0201(18) 0.040(2) 0.0227(17) 0.0062(18) -0.0010(15) 0.0002(17)
C27 0.029(2) 0.052(2) 0.0265(18) 0.0031(18) -0.0077(15) 0.0009(19)
C28 0.020(3) 0.029(3) 0.022(3) -0.008(2) -0.005(2) 0.003(2)
C29 0.027(4) 0.049(4) 0.043(4) -0.025(3) 0.000(3) 0.004(3)
C282 0.031(3) 0.032(3) 0.033(3) -0.0004(18) -0.0016(19) -0.0013(19)
C292 0.022(5) 0.019(5) 0.020(5) -0.010(4) -0.002(4) 0.003(4)
C30 0.038(3) 0.019(3) 0.025(4) -0.001(3) -0.001(2) -0.003(3)
C31 0.031(3) 0.031(3) 0.043(4) 0.004(4) 0.006(3) 0.014(2)
C302 0.030(7) 0.015(6) 0.013(6) 0.001(4) -0.009(5) -0.001(5)
C312 0.063(11) 0.017(7) 0.025(6) 0.000(6) 0.004(7) -0.009(7)

loop_
_atom_type_symbol
_atom_type_description
_atom_type_scat_dispersion_real
_atom_type_scat_dispersion_imag
_atom_type_scat_source
C C 0.0033 0.0016 'International Tables Vol C Tables 4.2.6.8 and 6.1.1.4'
H H 0.0000 0.0000 'International Tables Vol C Tables 4.2.6.8 and 6.1.1.4'
B B 0.0013 0.0007 'International Tables Vol C Tables 4.2.6.8 and 6.1.1.4'
O O 0.0106 0.0060 'International Tables Vol C Tables 4.2.6.8 and 6.1.1.4'
P P 0.1023 0.0942 'International Tables Vol C Tables 4.2.6.8 and 6.1.1.4'
Rh Rh -1.1178 0.9187 'International Tables Vol C Tables 4.2.6.8 and 6.1.1.4'

loop_
_exptl_crystal_face_index_h
_exptl_crystal_face_index_k
_exptl_crystal_face_index_l
_exptl_crystal_face_perp_dist
5 0 3 0.0670
-5 0 -3 0.0560
0 3 -4 0.1020
3 0 -1 0.0670
-3 0 1 0.0280
2 0 -5 0.0720
4 3 0 0.1680
-2 0 5 0.0490
-6 -7 -1 0.1560

loop_
_geom_angle_atom_site_label_1
_geom_angle_atom_site_label_2
_geom_angle_atom_site_label_3
_geom_angle
P2 Rh1 C1 96.30(8)
P2 Rh1 P1 97.51(3)
C1 Rh1 P1 165.35(8)
P2 Rh1 C2 117.05(8)
C1 Rh1 C2 36.38(11)
P1 Rh1 C2 130.67(9)
P2 Rh1 C5 111.25(9)
C1 Rh1 C5 36.34(11)
P1 Rh1 C5 139.29(8)
C2 Rh1 C5 59.58(11)
P2 Rh1 C3 152.42(8)
C1 Rh1 C3 60.43(11)
P1 Rh1 C3 104.94(8)
C2 Rh1 C3 35.38(10)
C5 Rh1 C3 59.69(12)
P2 Rh1 C4 145.87(8)
C1 Rh1 C4 60.09(11)
P1 Rh1 C4 109.23(8)
C2 Rh1 C4 59.32(11)
C5 Rh1 C4 35.24(11)
C3 Rh1 C4 36.18(11)
C20 P1 C22 102.2(2)
C20 P1 C24 102.47(15)
C22 P1 C24 100.92(16)
C20 P1 Rh1 116.20(11)
C22 P1 Rh1 112.27(13)
C24 P1 Rh1 120.28(12)
C302 P2 C28 75.2(5)
C302 P2 C26 102.1(4)
C28 P2 C26 108.2(2)
C28 P2 C30 97.1(3)
C26 P2 C30 99.3(2)
C302 P2 C282 99.7(7)
C26 P2 C282 88.6(4)
C30 P2 C282 122.0(5)
C302 P2 Rh1 124.0(4)
C28 P2 Rh1 114.30(17)
C26 P2 Rh1 122.89(13)
C30 P2 Rh1 111.0(2)
C282 P2 Rh1 111.7(4)
B1 O1 C1 122.4(3)
B1 O2 C14 106.2(3)
B1 O3 C15 106.1(3)
O2 B1 O3 115.1(3)
O2 B1 O1 126.9(3)
O3 B1 O1 118.0(3)
O1 C1 C5 125.5(3)
O1 C1 C2 123.5(3)
C5 C1 C2 109.5(3)
O1 C1 Rh1 123.9(2)
C5 C1 Rh1 77.09(17)
C2 C1 Rh1 77.07(18)
C6 C2 C3 119.5(3)
C6 C2 C1 133.3(3)
C3 C2 C1 107.2(3)
C6 C2 Rh1 126.4(2)
C3 C2 Rh1 72.49(17)
C1 C2 Rh1 66.55(17)
C9 C3 C2 119.5(3)
C9 C3 C4 132.6(3)
C2 C3 C4 107.3(3)
C9 C3 Rh1 127.4(2)
C2 C3 Rh1 72.13(18)
C4 C3 Rh1 72.10(17)
C13 C4 C5 119.3(3)
C13 C4 C3 132.4(3)
C5 C4 C3 108.2(3)
C13 C4 Rh1 124.4(2)
C5 C4 Rh1 72.01(17)
C3 C4 Rh1 71.72(16)
C10 C5 C4 120.3(3)
C10 C5 C1 132.8(3)
C4 C5 C1 106.9(3)
C10 C5 Rh1 126.0(2)
C4 C5 Rh1 72.75(18)
C1 C5 Rh1 66.57(16)
C7 C6 C2 119.4(3)
C7 C6 H6 120.3
C2 C6 H6 120.3
C6 C7 C8 121.4(3)
C6 C7 H7 119.3
C8 C7 H7 119.3
C9 C8 C7 120.8(4)
C9 C8 H8 119.6
C7 C8 H8 119.6
C8 C9 C3 119.4(3)
C8 C9 H9 120.3
C3 C9 H9 120.3
C11 C10 C5 119.0(3)
C11 C10 H10 120.5
C5 C10 H10 120.5
C10 C11 C12 121.0(3)
C10 C11 H11 119.5
C12 C11 H11 119.5
C13 C12 C11 121.4(3)
C13 C12 H12 119.3
C11 C12 H12 119.3
C12 C13 C4 119.0(3)
C12 C13 H13 120.5
C4 C13 H13 120.5
O2 C14 C16 108.5(3)
O2 C14 C17 105.9(3)
C16 C14 C17 109.1(3)
O2 C14 C15 102.7(3)
C16 C14 C15 115.1(3)
C17 C14 C15 114.8(3)
O3 C15 C18 106.9(3)
O3 C15 C19 108.5(3)
C18 C15 C19 110.8(4)
O3 C15 C14 102.9(3)
C18 C15 C14 113.3(3)
C19 C15 C14 113.7(4)
C14 C16 H16A 109.5
C14 C16 H16B 109.5
H16A C16 H16B 109.5
C14 C16 H16C 109.5
H16A C16 H16C 109.5
H16B C16 H16C 109.5
C14 C17 H17A 109.5
C14 C17 H17B 109.5
H17A C17 H17B 109.5
C14 C17 H17C 109.5
H17A C17 H17C 109.5
H17B C17 H17C 109.5
C15 C18 H18A 109.5
C15 C18 H18B 109.5
H18A C18 H18B 109.5
C15 C18 H18C 109.5
H18A C18 H18C 109.5
H18B C18 H18C 109.5
C15 C19 H19A 109.5
C15 C19 H19B 109.5
H19A C19 H19B 109.5
C15 C19 H19C 109.5
H19A C19 H19C 109.5
H19B C19 H19C 109.5
C21 C20 P1 111.5(3)
C21 C20 H20A 109.3
P1 C20 H20A 109.3
C21 C20 H20B 109.3
P1 C20 H20B 109.3
H20A C20 H20B 108.0
C20 C21 H21A 109.5
C20 C21 H21B 109.5
H21A C21 H21B 109.5
C20 C21 H21C 109.5
H21A C21 H21C 109.5
H21B C21 H21C 109.5
C23 C22 P1 117.7(3)
C23 C22 H22A 107.9
P1 C22 H22A 107.9
C23 C22 H22B 107.9
P1 C22 H22B 107.9
H22A C22 H22B 107.2
C22 C23 H23A 109.5
C22 C23 H23B 109.5
H23A C23 H23B 109.5
C22 C23 H23C 109.5
H23A C23 H23C 109.5
H23B C23 H23C 109.5
C25 C24 P1 112.8(3)
C25 C24 H24A 109.0
P1 C24 H24A 109.0
C25 C24 H24B 109.0
P1 C24 H24B 109.0
H24A C24 H24B 107.8
C24 C25 H25A 109.5
C24 C25 H25B 109.5
H25A C25 H25B 109.5
C24 C25 H25C 109.5
H25A C25 H25C 109.5
H25B C25 H25C 109.5
C27 C26 P2 117.7(3)
C27 C26 H26A 107.9
P2 C26 H26A 107.9
C27 C26 H26B 107.9
P2 C26 H26B 107.9
H26A C26 H26B 107.2
C26 C27 H27A 109.5
C26 C27 H27B 109.5
H27A C27 H27B 109.5
C26 C27 H27C 109.5
H27A C27 H27C 109.5
H27B C27 H27C 109.5
C29 C28 P2 109.3(4)
C29 C28 H28A 109.8
P2 C28 H28A 109.8
C29 C28 H28B 109.8
P2 C28 H28B 109.8
H28A C28 H28B 108.3
C292 C282 P2 109.7(8)
C292 C282 H28C 109.7
P2 C282 H28C 109.7
C292 C282 H28D 109.7
P2 C282 H28D 109.7
H28C C282 H28D 108.2
C282 C292 H29D 109.5
C282 C292 H29E 109.5
H29D C292 H29E 109.5
C282 C292 H29F 109.5
H29D C292 H29F 109.5
H29E C292 H29F 109.5
C31 C30 P2 114.0(4)
C31 C30 H30A 108.7
P2 C30 H30A 108.7
C31 C30 H30B 108.7
P2 C30 H30B 108.7
H30A C30 H30B 107.6
C312 C302 P2 108.1(9)
C312 C302 H30C 110.1
P2 C302 H30C 110.1
C312 C302 H30D 110.1
P2 C302 H30D 110.1
H30C C302 H30D 108.4
C302 C312 H31D 109.5
C302 C312 H31E 109.5
H31D C312 H31E 109.5
C302 C312 H31F 109.5
H31D C312 H31F 109.5
H31E C312 H31F 109.5

loop_
_geom_bond_atom_site_label_1
_geom_bond_atom_site_label_2
_geom_bond_distance
Rh1 P2 2.2040(9)
Rh1 C1 2.217(3)
Rh1 P1 2.2573(8)
Rh1 C2 2.355(3)
Rh1 C5 2.355(3)
Rh1 C3 2.360(3)
Rh1 C4 2.365(3)
P1 C20 1.834(4)
P1 C22 1.847(4)
P1 C24 1.849(3)
P2 C302 1.650(12)
P2 C28 1.785(5)
P2 C26 1.837(4)
P2 C30 1.927(7)
P2 C282 2.069(14)
O1 B1 1.371(4)
O1 C1 1.392(4)
O2 B1 1.346(4)
O2 C14 1.462(4)
O3 B1 1.363(5)
O3 C15 1.452(4)
C1 C5 1.432(4)
C1 C2 1.433(4)
C2 C6 1.416(5)
C2 C3 1.433(4)
C3 C9 1.409(5)
C3 C4 1.467(4)
C4 C13 1.413(4)
C4 C5 1.429(5)
C5 C10 1.400(5)
C6 C7 1.356(5)
C6 H6 0.9500
C7 C8 1.416(5)
C7 H7 0.9500
C8 C9 1.372(5)
C8 H8 0.9500
C9 H9 0.9500
C10 C11 1.373(5)
C10 H10 0.9500
C11 C12 1.408(5)
C11 H11 0.9500
C12 C13 1.366(5)
C12 H12 0.9500
C13 H13 0.9500
C14 C16 1.513(5)
C14 C17 1.520(5)
C14 C15 1.548(5)
C15 C18 1.514(5)
C15 C19 1.520(6)
C16 H16A 0.9800
C16 H16B 0.9800
C16 H16C 0.9800
C17 H17A 0.9800
C17 H17B 0.9800
C17 H17C 0.9800
C18 H18A 0.9800
C18 H18B 0.9800
C18 H18C 0.9800
C19 H19A 0.9800
C19 H19B 0.9800
C19 H19C 0.9800
C20 C21 1.527(5)
C20 H20A 0.9900
C20 H20B 0.9900
C21 H21A 0.9800
C21 H21B 0.9800
C21 H21C 0.9800
C22 C23 1.535(5)
C22 H22A 0.9900
C22 H22B 0.9900
C23 H23A 0.9800
C23 H23B 0.9800
C23 H23C 0.9800
C24 C25 1.512(6)
C24 H24A 0.9900
C24 H24B 0.9900
C25 H25A 0.9800
C25 H25B 0.9800
C25 H25C 0.9800
C26 C27 1.521(5)
C26 H26A 0.9900
C26 H26B 0.9900
C27 H27A 0.9800
C27 H27B 0.9800
C27 H27C 0.9800
C28 C29 1.519(8)
C28 H28A 0.9900
C28 H28B 0.9900
C29 H29A 0.9800
C29 H29B 0.9800
C29 H29C 0.9800
C282 C292 1.490(17)
C282 H28C 0.9900
C282 H28D 0.9900
C292 H29D 0.9800
C292 H29E 0.9800
C292 H29F 0.9800
C30 C31 1.527(9)
C30 H30A 0.9900
C30 H30B 0.9900
C31 H31A 0.9800
C31 H31B 0.9800
C31 H31C 0.9800
C302 C312 1.486(19)
C302 H30C 0.9900
C302 H30D 0.9900
C312 H31D 0.9800
C312 H31E 0.9800
C312 H31F 0.9800

loop_
_geom_torsion_atom_site_label_1
_geom_torsion_atom_site_label_2
_geom_torsion_atom_site_label_3
_geom_torsion_atom_site_label_4
_geom_torsion
P2 Rh1 P1 C20 64.04(14)
C1 Rh1 P1 C20 -96.4(4)
C2 Rh1 P1 C20 -71.85(17)
C5 Rh1 P1 C20 -160.43(18)
C3 Rh1 P1 C20 -99.81(15)
C4 Rh1 P1 C20 -137.48(15)
P2 Rh1 P1 C22 -178.86(16)
C1 Rh1 P1 C22 20.7(4)
C2 Rh1 P1 C22 45.2(2)
C5 Rh1 P1 C22 -43.3(2)
C3 Rh1 P1 C22 17.29(18)
C4 Rh1 P1 C22 -20.37(18)
P2 Rh1 P1 C24 -60.43(14)
C1 Rh1 P1 C24 139.2(4)
C2 Rh1 P1 C24 163.68(16)
C5 Rh1 P1 C24 75.10(19)
C3 Rh1 P1 C24 135.72(15)
C4 Rh1 P1 C24 98.06(16)
C1 Rh1 P2 C302 -33.7(6)
P1 Rh1 P2 C302 151.1(6)
C2 Rh1 P2 C302 -65.2(6)
C5 Rh1 P2 C302 0.5(6)
C3 Rh1 P2 C302 -64.3(6)
C4 Rh1 P2 C302 9.3(6)
C1 Rh1 P2 C28 54.3(2)
P1 Rh1 P2 C28 -120.8(2)
C2 Rh1 P2 C28 22.8(2)
C5 Rh1 P2 C28 88.5(2)
C3 Rh1 P2 C28 23.7(3)
C4 Rh1 P2 C28 97.3(3)
C1 Rh1 P2 C26 -171.34(18)
P1 Rh1 P2 C26 13.55(16)
C2 Rh1 P2 C26 157.20(18)
C5 Rh1 P2 C26 -137.10(17)
C3 Rh1 P2 C26 158.1(2)
C4 Rh1 P2 C26 -128.3(2)
C1 Rh1 P2 C30 -54.3(3)
P1 Rh1 P2 C30 130.6(2)
C2 Rh1 P2 C30 -85.8(3)
C5 Rh1 P2 C30 -20.1(3)
C3 Rh1 P2 C30 -84.9(3)
C4 Rh1 P2 C30 -11.3(3)
C1 Rh1 P2 C282 85.5(4)
P1 Rh1 P2 C282 -89.6(4)
C2 Rh1 P2 C282 54.1(4)
C5 Rh1 P2 C282 119.8(4)
C3 Rh1 P2 C282 54.9(5)
C4 Rh1 P2 C282 128.5(4)
C14 O2 B1 O3 9.6(4)
C14 O2 B1 O1 -171.9(3)
C15 O3 B1 O2 8.3(4)
C15 O3 B1 O1 -170.4(3)
C1 O1 B1 O2 22.6(5)
C1 O1 B1 O3 -159.0(3)
B1 O1 C1 C5 52.7(4)
B1 O1 C1 C2 -111.8(4)
B1 O1 C1 Rh1 151.2(3)
P2 Rh1 C1 O1 -6.6(3)
P1 Rh1 C1 O1 153.9(2)
C2 Rh1 C1 O1 121.8(3)
C5 Rh1 C1 O1 -124.3(4)
C3 Rh1 C1 O1 157.7(3)
C4 Rh1 C1 O1 -160.4(3)
P2 Rh1 C1 C5 117.72(18)
P1 Rh1 C1 C5 -81.8(4)
C2 Rh1 C1 C5 -113.9(3)
C3 Rh1 C1 C5 -78.0(2)
C4 Rh1 C1 C5 -36.08(19)
P2 Rh1 C1 C2 -128.42(17)
P1 Rh1 C1 C2 32.0(4)
C5 Rh1 C1 C2 113.9(3)
C3 Rh1 C1 C2 35.87(17)
C4 Rh1 C1 C2 77.78(19)
O1 C1 C2 C6 -3.5(6)
C5 C1 C2 C6 -170.2(3)
Rh1 C1 C2 C6 118.8(4)
O1 C1 C2 C3 176.3(3)
C5 C1 C2 C3 9.6(4)
Rh1 C1 C2 C3 -61.5(2)
O1 C1 C2 Rh1 -122.3(3)
C5 C1 C2 Rh1 71.1(2)
P2 Rh1 C2 C6 -66.6(3)
C1 Rh1 C2 C6 -127.5(4)
P1 Rh1 C2 C6 62.7(3)
C5 Rh1 C2 C6 -166.5(3)
C3 Rh1 C2 C6 114.1(4)
C4 Rh1 C2 C6 152.4(3)
P2 Rh1 C2 C3 179.30(16)
C1 Rh1 C2 C3 118.3(3)
P1 Rh1 C2 C3 -51.5(2)
C5 Rh1 C2 C3 79.4(2)
C4 Rh1 C2 C3 38.24(18)
P2 Rh1 C2 C1 60.97(19)
P1 Rh1 C2 C1 -169.81(14)
C5 Rh1 C2 C1 -38.93(18)
C3 Rh1 C2 C1 -118.3(3)
C4 Rh1 C2 C1 -80.09(19)
C6 C2 C3 C9 0.9(5)
C1 C2 C3 C9 -178.9(3)
Rh1 C2 C3 C9 123.4(3)
C6 C2 C3 C4 173.5(3)
C1 C2 C3 C4 -6.3(3)
Rh1 C2 C3 C4 -64.0(2)
C6 C2 C3 Rh1 -122.5(3)
C1 C2 C3 Rh1 57.7(2)
P2 Rh1 C3 C9 -115.2(3)
C1 Rh1 C3 C9 -150.8(3)
P1 Rh1 C3 C9 28.2(3)
C2 Rh1 C3 C9 -113.9(4)
C5 Rh1 C3 C9 167.0(3)
C4 Rh1 C3 C9 130.5(4)
P2 Rh1 C3 C2 -1.3(3)
C1 Rh1 C3 C2 -36.89(18)
P1 Rh1 C3 C2 142.11(17)
C5 Rh1 C3 C2 -79.1(2)
C4 Rh1 C3 C2 -115.6(3)
P2 Rh1 C3 C4 114.3(2)
C1 Rh1 C3 C4 78.73(19)
P1 Rh1 C3 C4 -102.27(16)
C2 Rh1 C3 C4 115.6(3)
C5 Rh1 C3 C4 36.56(16)
C9 C3 C4 C13 -4.6(6)
C2 C3 C4 C13 -175.8(3)
Rh1 C3 C4 C13 120.2(4)
C9 C3 C4 C5 172.0(3)
C2 C3 C4 C5 0.8(3)
Rh1 C3 C4 C5 -63.2(2)
C9 C3 C4 Rh1 -124.8(4)
C2 C3 C4 Rh1 64.0(2)
P2 Rh1 C4 C13 99.4(3)
C1 Rh1 C4 C13 150.9(3)
P1 Rh1 C4 C13 -40.2(3)
C2 Rh1 C4 C13 -166.8(3)
C5 Rh1 C4 C13 113.6(3)
C3 Rh1 C4 C13 -129.4(3)
P2 Rh1 C4 C5 -14.2(3)
C1 Rh1 C4 C5 37.22(18)
P1 Rh1 C4 C5 -153.84(16)
C2 Rh1 C4 C5 79.6(2)
C3 Rh1 C4 C5 117.0(3)
P2 Rh1 C4 C3 -131.22(16)
C1 Rh1 C4 C3 -79.76(19)
P1 Rh1 C4 C3 89.18(17)
C2 Rh1 C4 C3 -37.38(17)
C5 Rh1 C4 C3 -117.0(3)
C13 C4 C5 C10 2.2(5)
C3 C4 C5 C10 -174.9(3)
Rh1 C4 C5 C10 122.1(3)
C13 C4 C5 C1 -177.9(3)
C3 C4 C5 C1 4.9(3)
Rh1 C4 C5 C1 -58.0(2)
C13 C4 C5 Rh1 -119.9(3)
C3 C4 C5 Rh1 63.0(2)
O1 C1 C5 C10 4.5(6)
C2 C1 C5 C10 170.8(3)
Rh1 C1 C5 C10 -118.2(4)
O1 C1 C5 C4 -175.4(3)
C2 C1 C5 C4 -9.0(4)
Rh1 C1 C5 C4 62.0(2)
O1 C1 C5 Rh1 122.6(3)
C2 C1 C5 Rh1 -71.0(2)
P2 Rh1 C5 C10 56.2(3)
C1 Rh1 C5 C10 126.9(4)
P1 Rh1 C5 C10 -75.6(3)
C2 Rh1 C5 C10 165.9(3)
C3 Rh1 C5 C10 -152.8(3)
C4 Rh1 C5 C10 -115.3(3)
P2 Rh1 C5 C4 171.48(16)
C1 Rh1 C5 C4 -117.8(3)
P1 Rh1 C5 C4 39.7(2)
C2 Rh1 C5 C4 -78.8(2)
C3 Rh1 C5 C4 -37.55(18)
P2 Rh1 C5 C1 -70.74(19)
P1 Rh1 C5 C1 157.43(15)
C2 Rh1 C5 C1 38.98(18)
C3 Rh1 C5 C1 80.2(2)
C4 Rh1 C5 C1 117.8(3)
C3 C2 C6 C7 -1.5(5)
C1 C2 C6 C7 178.2(3)
Rh1 C2 C6 C7 -90.8(4)
C2 C6 C7 C8 1.5(5)
C6 C7 C8 C9 -1.0(5)
C7 C8 C9 C3 0.5(5)
C2 C3 C9 C8 -0.4(5)
C4 C3 C9 C8 -170.8(3)
Rh1 C3 C9 C8 88.9(4)
C4 C5 C10 C11 -0.5(5)
C1 C5 C10 C11 179.7(3)
Rh1 C5 C10 C11 89.5(4)
C5 C10 C11 C12 -1.3(5)
C10 C11 C12 C13 1.4(6)
C11 C12 C13 C4 0.4(5)
C5 C4 C13 C12 -2.1(5)
C3 C4 C13 C12 174.2(3)
Rh1 C4 C13 C12 -89.5(4)
B1 O2 C14 C16 -144.1(3)
B1 O2 C14 C17 98.9(3)
B1 O2 C14 C15 -21.9(3)
B1 O3 C15 C18 98.5(4)
B1 O3 C15 C19 -141.9(4)
B1 O3 C15 C14 -21.2(4)
O2 C14 C15 O3 26.2(3)
C16 C14 C15 O3 143.8(3)
C17 C14 C15 O3 -88.3(3)
O2 C14 C15 C18 -89.0(3)
C16 C14 C15 C18 28.7(4)
C17 C14 C15 C18 156.6(3)
O2 C14 C15 C19 143.3(3)
C16 C14 C15 C19 -99.1(4)
C17 C14 C15 C19 28.8(4)
C22 P1 C20 C21 -71.4(3)
C24 P1 C20 C21 -175.6(3)
Rh1 P1 C20 C21 51.2(3)
C20 P1 C22 C23 -42.7(3)
C24 P1 C22 C23 62.8(3)
Rh1 P1 C22 C23 -167.9(3)
C20 P1 C24 C25 -170.8(3)
C22 P1 C24 C25 84.0(3)
Rh1 P1 C24 C25 -40.0(3)
C302 P2 C26 C27 41.1(6)
C28 P2 C26 C27 -37.1(4)
C30 P2 C26 C27 63.6(4)
C282 P2 C26 C27 -58.6(5)
Rh1 P2 C26 C27 -173.8(2)
C302 P2 C28 C29 -173.1(6)
C26 P2 C28 C29 -75.0(4)
C30 P2 C28 C29 -177.2(4)
C282 P2 C28 C29 -25.4(9)
Rh1 P2 C28 C29 65.8(5)
C302 P2 C282 C292 82.0(10)
C28 P2 C282 C292 50.4(8)
C26 P2 C282 C292 -175.9(9)
C30 P2 C282 C292 84.0(10)
Rh1 P2 C282 C292 -50.8(10)
C302 P2 C30 C31 163.8(13)
C28 P2 C30 C31 174.2(5)
C26 P2 C30 C31 64.4(5)
C282 P2 C30 C31 158.6(6)
Rh1 P2 C30 C31 -66.3(5)
C28 P2 C302 C312 178.7(9)
C26 P2 C302 C312 72.9(9)
C30 P2 C302 C312 -12.0(9)
C282 P2 C302 C312 163.6(9)
Rh1 P2 C302 C312 -71.7(9)
